data_7101607
loop_
_publ_author_name
R.E.Grigg
V.Sridharana
A.M.Derrick
A.Keep
C.Kilner
'Christian Lofberg'

_publ_section_title
;
Sequential One-Pot Bimetallic Ir(III) / Pd(0)
Catalysed Mono- / Bis-Alkylation and Spirocyclisation Processes of
1,3-Dimethylbarbituric Acid and Allenes
;
_journal_issue 48
_journal_name_full 'Chemical Communications'
_journal_paper_doi 10.1039/b614098j
_journal_year 2006
_chemical_formula_moiety 'C24 H24 Cl2 N2 O5'
_chemical_formula_sum 'C24 H24 Cl2 N2 O5'
_chemical_formula_weight 491.35
_chemical_name_systematic
;
?
;
_space_group_IT_number 14
_symmetry_cell_setting monoclinic
_symmetry_space_group_name_Hall '-P 2ybc'
_symmetry_space_group_name_H-M 'P 1 21/c 1'
_atom_sites_solution_hydrogens geom
_atom_sites_solution_primary direct
_atom_sites_solution_secondary difmap
_audit_creation_method SHELXL-97
_cell_angle_alpha 90.00
_cell_angle_beta 123.8230(10)
_cell_angle_gamma 90.00
_cell_formula_units_Z 4
_cell_length_a 16.6087(2)
_cell_length_b 8.62390(10)
_cell_length_c 19.4116(2)
_cell_measurement_reflns_used 71120
_cell_measurement_temperature 150(2)
_cell_measurement_theta_max 27.48
_cell_measurement_theta_min 1.00
_cell_volume 2309.81(5)
_computing_cell_refinement 'DENZO-SMN (Otwinowski & Minor, 1996)'
_computing_data_collection 'COLLECT (Nonius, 2004)'
_computing_data_reduction
;
DENZO-SMN and COLLECT (Otwinowski & Minor, 1996)
;
_computing_molecular_graphics
;
ORTEP-III Version 1.08 (Farrugia, 2005)
;
_computing_publication_material
;
enCIFer: A program for viewing, editing and visualising CIFs.
F. H. Allen, O. Johnson, G. P. Shields, B. R. Smith, M. Towler,
J. Applied Cryst., 37, 331-334, 2004
;
_computing_structure_refinement 'SHELXL-97 (Sheldrick, 1997)'
_computing_structure_solution
;
SIR92
Altomare, A.; Burla, M. C.; Camalli, G.; Cascarano, G.;
Giacovazzo, C.; Guagliardi, A.; Polidori, G.
J. Appl. Cryst. 1994, 27, 435-436.
;
_diffrn_ambient_temperature 150(2)
_diffrn_detector_area_resol_mean 9
_diffrn_measured_fraction_theta_full 0.996
_diffrn_measured_fraction_theta_max 0.996
_diffrn_measurement_device_type
;
Nonius KappaCCD area-detector diffractometer
;
_diffrn_measurement_method
;
phi and omega scans to fill the asymmetric unit
;
_diffrn_radiation_detector 'CCD plate'
_diffrn_radiation_monochromator graphite
_diffrn_radiation_probe x-ray
_diffrn_radiation_source 'fine-focus sealed tube'
_diffrn_radiation_type MoK\a
_diffrn_radiation_wavelength 0.71073
_diffrn_reflns_av_R_equivalents 0.0557
_diffrn_reflns_av_sigmaI/netI 0.0190
_diffrn_reflns_limit_h_max 20
_diffrn_reflns_limit_h_min -20
_diffrn_reflns_limit_k_max 10
_diffrn_reflns_limit_k_min -10
_diffrn_reflns_limit_l_max 23
_diffrn_reflns_limit_l_min -23
_diffrn_reflns_number 86679
_diffrn_reflns_theta_full 26.00
_diffrn_reflns_theta_max 26.00
_diffrn_reflns_theta_min 2.53
_diffrn_standards_decay_% 0
_diffrn_standards_interval_count 0
_diffrn_standards_interval_time 0
_diffrn_standards_number 0
_exptl_absorpt_coefficient_mu 0.320
_exptl_absorpt_correction_type none
_exptl_crystal_colour colourless
_exptl_crystal_density_diffrn 1.413
_exptl_crystal_density_method 'not measured'
_exptl_crystal_description block
_exptl_crystal_F_000 1024
_exptl_crystal_size_max 0.25
_exptl_crystal_size_mid 0.24
_exptl_crystal_size_min 0.23
_refine_diff_density_max 1.179
_refine_diff_density_min -0.484
_refine_diff_density_rms 0.072
_refine_ls_extinction_method none
_refine_ls_goodness_of_fit_ref 1.038
_refine_ls_hydrogen_treatment constr
_refine_ls_matrix_type full
_refine_ls_number_parameters 302
_refine_ls_number_reflns 4522
_refine_ls_number_restraints 0
_refine_ls_restrained_S_all 1.038
_refine_ls_R_factor_all 0.0564
_refine_ls_R_factor_gt 0.0511
_refine_ls_shift/su_max 0.000
_refine_ls_shift/su_mean 0.000
_refine_ls_structure_factor_coef Fsqd
_refine_ls_weighting_details 'calc w=1/[\s^2^(Fo^2^)+(0.0890P)^2^+1.8606P] where P=(Fo^2^+2Fc^2^)/3'
_refine_ls_weighting_scheme calc
_refine_ls_wR_factor_gt 0.1473
_refine_ls_wR_factor_ref 0.1530
_reflns_number_gt 3999
_reflns_number_total 4522
_reflns_threshold_expression >2sigma(I)
_cod_data_source_file b614098j.txt
_cod_original_sg_symbol_H-M P21/c
_cod_database_code 7101607

loop_
_symmetry_equiv_pos_as_xyz
'x, y, z'
'-x, y+1/2, -z+1/2'
'-x, -y, -z'
'x, -y-1/2, z-1/2'

loop_
_atom_site_label
_atom_site_type_symbol
_atom_site_fract_x
_atom_site_fract_y
_atom_site_fract_z
_atom_site_U_iso_or_equiv
_atom_site_adp_type
_atom_site_occupancy
_atom_site_symmetry_multiplicity
_atom_site_calc_flag
_atom_site_refinement_flags
C1 C -0.32047(15) 0.3478(2) -0.37124(13) 0.0302(4) Uani 1 1 d .
C2 C -0.28213(15) 0.4466(2) -0.41163(13) 0.0308(4) Uani 1 1 d .
C3 C -0.15460(19) 0.5160(3) -0.43118(17) 0.0464(6) Uani 1 1 d .
H3A H -0.0916 0.4777 -0.4172 0.056 Uiso 1 1 calc R
H3B H -0.1474 0.6224 -0.4107 0.056 Uiso 1 1 calc R
H3C H -0.2009 0.5145 -0.4915 0.056 Uiso 1 1 calc R
C4 C -0.12853(15) 0.3014(2) -0.33813(14) 0.0324(5) Uani 1 1 d .
C5 C -0.10073(18) 0.0782(3) -0.25017(16) 0.0437(6) Uani 1 1 d .
H5A H -0.1130 0.0599 -0.2070 0.052 Uiso 1 1 calc R
H5B H -0.0331 0.1100 -0.2244 0.052 Uiso 1 1 calc R
H5C H -0.1129 -0.0174 -0.2819 0.052 Uiso 1 1 calc R
C6 C -0.25651(15) 0.2126(2) -0.32005(13) 0.0308(4) Uani 1 1 d .
C10 C -0.41983(15) 0.2795(3) -0.44113(14) 0.0339(5) Uani 1 1 d .
H10A H -0.4468 0.2161 -0.4160 0.041 Uiso 1 1 calc R
H10B H -0.4656 0.3653 -0.4723 0.041 Uiso 1 1 calc R
C11 C -0.41008(14) 0.1802(2) -0.50030(14) 0.0320(5) Uani 1 1 d .
C13 C -0.40188(15) 0.1615(2) -0.62108(13) 0.0309(4) Uani 1 1 d .
C14 C -0.38053(15) 0.0021(2) -0.60591(14) 0.0325(5) Uani 1 1 d .
C20 C -0.33214(16) 0.4582(3) -0.31348(14) 0.0347(5) Uani 1 1 d .
H20A H -0.3839 0.5346 -0.3480 0.042 Uiso 1 1 calc R
H20B H -0.3525 0.3966 -0.2827 0.042 Uiso 1 1 calc R
C21 C -0.23888(18) 0.5445(3) -0.25180(15) 0.0378(5) Uani 1 1 d .
C22 C -0.2275(2) 0.6927(3) -0.26420(17) 0.0490(6) Uani 1 1 d .
H22A H -0.1682 0.7443 -0.2265 0.059 Uiso 1 1 calc R
H22B H -0.2788 0.7467 -0.3108 0.059 Uiso 1 1 calc R
C23 C -0.15916(17) 0.4584(3) -0.17914(14) 0.0345(5) Uani 1 1 d .
C25 C 0.01179(16) 0.4050(3) -0.08239(15) 0.0375(5) Uani 1 1 d .
C26 C -0.00870(17) 0.2985(3) -0.04081(14) 0.0371(5) Uani 1 1 d .
C31 C -0.40494(18) 0.3851(3) -0.69526(15) 0.0375(5) Uani 1 1 d .
H31A H -0.3998 0.4130 -0.7416 0.045 Uiso 1 1 calc R
H31B H -0.3492 0.4270 -0.6436 0.045 Uiso 1 1 calc R
H31C H -0.4649 0.4283 -0.7047 0.045 Uiso 1 1 calc R
C41 C -0.35357(18) -0.2364(3) -0.65147(17) 0.0436(6) Uani 1 1 d .
H41A H -0.3461 -0.2778 -0.6946 0.052 Uiso 1 1 calc R
H41B H -0.4106 -0.2832 -0.6569 0.052 Uiso 1 1 calc R
H41C H -0.2957 -0.2610 -0.5968 0.052 Uiso 1 1 calc R
C12 C -0.41695(14) 0.2483(2) -0.56929(13) 0.0310(4) Uani 1 1 d .
H12 H -0.4321 0.3554 -0.5804 0.037 Uiso 1 1 calc R
C15 C -0.37519(15) -0.0661(2) -0.53910(14) 0.0353(5) Uani 1 1 d .
H15 H -0.3617 -0.1738 -0.5288 0.042 Uiso 1 1 calc R
C16 C -0.38961(15) 0.0228(3) -0.48653(14) 0.0344(5) Uani 1 1 d .
H16 H -0.3853 -0.0254 -0.4406 0.041 Uiso 1 1 calc R
C24 C -0.06163(17) 0.4851(3) -0.15069(15) 0.0375(5) Uani 1 1 d .
H24 H -0.0462 0.5580 -0.1783 0.045 Uiso 1 1 calc R
C28 C -0.17855(17) 0.3511(3) -0.13669(14) 0.0381(5) Uani 1 1 d .
H28 H -0.2438 0.3312 -0.1549 0.046 Uiso 1 1 calc R
C27 C -0.10404(18) 0.2724(3) -0.06800(15) 0.0404(5) Uani 1 1 d .
H27 H -0.1188 0.2002 -0.0396 0.048 Uiso 1 1 calc R
N3 N -0.19028(13) 0.4161(2) -0.39229(11) 0.0324(4) Uani 1 1 d .
N5 N -0.16557(13) 0.2015(2) -0.30620(11) 0.0316(4) Uani 1 1 d .
O2 O -0.33001(12) 0.55165(18) -0.45849(10) 0.0378(4) Uani 1 1 d .
O4 O -0.04649(12) 0.2883(2) -0.32021(12) 0.0445(4) Uani 1 1 d .
O6 O -0.28334(12) 0.11798(19) -0.29092(10) 0.0388(4) Uani 1 1 d .
O30 O -0.40632(11) 0.21962(17) -0.68923(9) 0.0345(4) Uani 1 1 d .
O40 O -0.36568(12) -0.07182(17) -0.66042(10) 0.0379(4) Uani 1 1 d .
Cl25 Cl 0.13139(4) 0.44123(7) -0.05009(4) 0.0472(2) Uani 1 1 d .
Cl26 Cl 0.08221(5) 0.19658(8) 0.04468(4) 0.0465(2) Uani 1 1 d .

loop_
_atom_site_aniso_label
_atom_site_aniso_U_11
_atom_site_aniso_U_22
_atom_site_aniso_U_33
_atom_site_aniso_U_23
_atom_site_aniso_U_13
_atom_site_aniso_U_12
C1 0.0277(10) 0.0281(10) 0.0348(11) 0.0036(9) 0.0174(9) 0.0013(8)
C2 0.0311(10) 0.0278(10) 0.0306(10) -0.0010(8) 0.0152(9) -0.0033(8)
C3 0.0450(14) 0.0470(14) 0.0526(14) 0.0065(12) 0.0305(12) -0.0082(11)
C4 0.0314(11) 0.0273(10) 0.0366(11) -0.0036(8) 0.0177(9) -0.0021(8)
C5 0.0409(13) 0.0365(13) 0.0476(14) 0.0128(10) 0.0208(11) 0.0125(10)
C6 0.0323(11) 0.0269(10) 0.0300(10) 0.0007(8) 0.0154(9) -0.0010(8)
C10 0.0261(10) 0.0345(11) 0.0389(12) 0.0021(9) 0.0168(9) -0.0006(8)
C11 0.0221(9) 0.0320(11) 0.0366(11) 0.0001(9) 0.0130(9) -0.0017(8)
C13 0.0249(10) 0.0271(10) 0.0338(10) 0.0005(8) 0.0120(8) -0.0005(8)
C14 0.0244(10) 0.0260(10) 0.0401(11) -0.0026(9) 0.0136(9) -0.0021(8)
C20 0.0367(11) 0.0313(11) 0.0380(11) 0.0027(9) 0.0221(10) 0.0045(9)
C21 0.0450(13) 0.0323(12) 0.0414(12) -0.0031(9) 0.0273(11) -0.0036(9)
C22 0.0580(16) 0.0357(13) 0.0438(14) 0.0022(10) 0.0226(12) -0.0040(11)
C23 0.0376(12) 0.0314(11) 0.0365(11) -0.0068(9) 0.0218(10) -0.0043(9)
C25 0.0349(11) 0.0348(11) 0.0390(12) -0.0109(9) 0.0181(10) -0.0029(9)
C26 0.0377(12) 0.0366(12) 0.0335(11) -0.0050(9) 0.0177(10) 0.0029(9)
C31 0.0450(13) 0.0262(11) 0.0389(12) 0.0035(9) 0.0220(10) 0.0037(9)
C41 0.0424(13) 0.0239(11) 0.0556(15) -0.0042(10) 0.0218(12) 0.0008(9)
C12 0.0240(9) 0.0259(10) 0.0356(11) 0.0021(8) 0.0121(9) 0.0010(8)
C15 0.0275(10) 0.0249(10) 0.0454(12) 0.0006(9) 0.0153(10) -0.0033(8)
C16 0.0291(10) 0.0295(11) 0.0398(12) 0.0037(9) 0.0161(9) -0.0037(8)
C24 0.0439(13) 0.0307(11) 0.0430(12) -0.0064(9) 0.0275(11) -0.0058(9)
C28 0.0360(12) 0.0392(12) 0.0410(12) -0.0034(10) 0.0226(10) -0.0037(10)
C27 0.0427(13) 0.0417(13) 0.0392(12) 0.0004(10) 0.0243(11) 0.0009(10)
N3 0.0314(9) 0.0299(9) 0.0372(10) 0.0027(7) 0.0199(8) -0.0030(7)
N5 0.0294(9) 0.0264(9) 0.0357(9) 0.0030(7) 0.0162(8) 0.0030(7)
O2 0.0390(9) 0.0306(8) 0.0384(8) 0.0081(7) 0.0182(7) 0.0025(6)
O4 0.0317(8) 0.0388(9) 0.0633(11) -0.0010(8) 0.0267(8) -0.0003(7)
O6 0.0417(9) 0.0334(8) 0.0420(9) 0.0071(7) 0.0238(7) -0.0023(7)
O30 0.0391(8) 0.0255(7) 0.0365(8) 0.0006(6) 0.0195(7) 0.0024(6)
O40 0.0406(9) 0.0240(8) 0.0468(9) -0.0032(6) 0.0229(8) 0.0008(6)
Cl25 0.0347(3) 0.0448(4) 0.0563(4) -0.0045(3) 0.0217(3) -0.0031(2)
Cl26 0.0455(4) 0.0491(4) 0.0367(3) 0.0004(2) 0.0179(3) 0.0101(3)

loop_
_atom_type_symbol
_atom_type_description
_atom_type_scat_dispersion_real
_atom_type_scat_dispersion_imag
_atom_type_scat_source
C C 0.0033 0.0016 'International Tables Vol C Tables 4.2.6.8 and 6.1.1.4'
H H 0.0000 0.0000 'International Tables Vol C Tables 4.2.6.8 and 6.1.1.4'
N N 0.0061 0.0033 'International Tables Vol C Tables 4.2.6.8 and 6.1.1.4'
O O 0.0106 0.0060 'International Tables Vol C Tables 4.2.6.8 and 6.1.1.4'
Cl Cl 0.1484 0.1585 'International Tables Vol C Tables 4.2.6.8 and 6.1.1.4'

loop_
_geom_angle_atom_site_label_1
_geom_angle_atom_site_label_2
_geom_angle_atom_site_label_3
_geom_angle
C6 C1 C2 115.33(17)
C6 C1 C10 107.23(17)
C2 C1 C10 107.99(17)
C6 C1 C20 108.63(17)
C2 C1 C20 106.50(17)
C10 C1 C20 111.20(17)
O2 C2 N3 120.7(2)
O2 C2 C1 121.17(19)
N3 C2 C1 118.13(18)
N3 C3 H3A 109.5
N3 C3 H3B 109.5
H3A C3 H3B 109.5
N3 C3 H3C 109.5
H3A C3 H3C 109.5
H3B C3 H3C 109.5
O4 C4 N5 121.4(2)
O4 C4 N3 121.5(2)
N5 C4 N3 117.07(18)
N5 C5 H5A 109.5
N5 C5 H5B 109.5
H5A C5 H5B 109.5
N5 C5 H5C 109.5
H5A C5 H5C 109.5
H5B C5 H5C 109.5
O6 C6 N5 120.6(2)
O6 C6 C1 121.26(19)
N5 C6 C1 118.15(18)
C11 C10 C1 111.54(17)
C11 C10 H10A 109.3
C1 C10 H10A 109.3
C11 C10 H10B 109.3
C1 C10 H10B 109.3
H10A C10 H10B 108.0
C16 C11 C12 118.2(2)
C16 C11 C10 121.7(2)
C12 C11 C10 120.01(19)
O30 C13 C12 124.52(19)
O30 C13 C14 115.35(19)
C12 C13 C14 120.1(2)
O40 C14 C15 125.6(2)
O40 C14 C13 115.1(2)
C15 C14 C13 119.3(2)
C21 C20 C1 112.54(18)
C21 C20 H20A 109.1
C1 C20 H20A 109.1
C21 C20 H20B 109.1
C1 C20 H20B 109.1
H20A C20 H20B 107.8
C22 C21 C23 120.6(2)
C22 C21 C20 120.7(2)
C23 C21 C20 118.7(2)
C21 C22 H22A 120.0
C21 C22 H22B 120.0
H22A C22 H22B 120.0
C28 C23 C24 118.1(2)
C28 C23 C21 121.1(2)
C24 C23 C21 120.8(2)
C26 C25 C24 121.1(2)
C26 C25 Cl25 120.60(19)
C24 C25 Cl25 118.25(19)
C27 C26 C25 119.2(2)
C27 C26 Cl26 118.99(19)
C25 C26 Cl26 121.85(18)
O30 C31 H31A 109.5
O30 C31 H31B 109.5
H31A C31 H31B 109.5
O30 C31 H31C 109.5
H31A C31 H31C 109.5
H31B C31 H31C 109.5
O40 C41 H41A 109.5
O40 C41 H41B 109.5
H41A C41 H41B 109.5
O40 C41 H41C 109.5
H41A C41 H41C 109.5
H41B C41 H41C 109.5
C13 C12 C11 120.94(19)
C13 C12 H12 119.5
C11 C12 H12 119.5
C14 C15 C16 120.2(2)
C14 C15 H15 119.9
C16 C15 H15 119.9
C11 C16 C15 121.2(2)
C11 C16 H16 119.4
C15 C16 H16 119.4
C25 C24 C23 120.0(2)
C25 C24 H24 120.0
C23 C24 H24 120.0
C27 C28 C23 121.1(2)
C27 C28 H28 119.4
C23 C28 H28 119.4
C26 C27 C28 120.4(2)
C26 C27 H27 119.8
C28 C27 H27 119.8
C2 N3 C4 125.44(18)
C2 N3 C3 116.74(19)
C4 N3 C3 117.81(19)
C6 N5 C4 125.28(18)
C6 N5 C5 117.66(18)
C4 N5 C5 117.00(18)
C13 O30 C31 116.48(17)
C14 O40 C41 116.19(19)

loop_
_geom_bond_atom_site_label_1
_geom_bond_atom_site_label_2
_geom_bond_distance
C1 C6 1.517(3)
C1 C2 1.517(3)
C1 C10 1.555(3)
C1 C20 1.563(3)
C2 O2 1.215(3)
C2 N3 1.378(3)
C3 N3 1.470(3)
C3 H3A 0.9800
C3 H3B 0.9800
C3 H3C 0.9800
C4 O4 1.210(3)
C4 N5 1.389(3)
C4 N3 1.391(3)
C5 N5 1.473(3)
C5 H5A 0.9800
C5 H5B 0.9800
C5 H5C 0.9800
C6 O6 1.210(3)
C6 N5 1.382(3)
C10 C11 1.512(3)
C10 H10A 0.9900
C10 H10B 0.9900
C11 C16 1.388(3)
C11 C12 1.408(3)
C13 O30 1.378(3)
C13 C12 1.383(3)
C13 C14 1.410(3)
C14 O40 1.370(3)
C14 C15 1.381(3)
C20 C21 1.524(3)
C20 H20A 0.9900
C20 H20B 0.9900
C21 C22 1.333(3)
C21 C23 1.488(3)
C22 H22A 0.9500
C22 H22B 0.9500
C23 C28 1.391(3)
C23 C24 1.409(3)
C25 C26 1.384(3)
C25 C24 1.386(3)
C25 Cl25 1.746(2)
C26 C27 1.381(3)
C26 Cl26 1.737(2)
C31 O30 1.433(3)
C31 H31A 0.9800
C31 H31B 0.9800
C31 H31C 0.9800
C41 O40 1.431(3)
C41 H41A 0.9800
C41 H41B 0.9800
C41 H41C 0.9800
C12 H12 0.9500
C15 C16 1.400(3)
C15 H15 0.9500
C16 H16 0.9500
C24 H24 0.9500
C28 C27 1.390(3)
C28 H28 0.9500
C27 H27 0.9500

loop_
_geom_torsion_atom_site_label_1
_geom_torsion_atom_site_label_2
_geom_torsion_atom_site_label_3
_geom_torsion_atom_site_label_4
_geom_torsion
C6 C1 C2 O2 175.05(19)
C10 C1 C2 O2 55.2(3)
C20 C1 C2 O2 -64.4(2)
C6 C1 C2 N3 -6.4(3)
C10 C1 C2 N3 -126.2(2)
C20 C1 C2 N3 114.2(2)
C2 C1 C6 O6 -173.5(2)
C10 C1 C6 O6 -53.1(3)
C20 C1 C6 O6 67.1(3)
C2 C1 C6 N5 7.6(3)
C10 C1 C6 N5 127.9(2)
C20 C1 C6 N5 -111.8(2)
C6 C1 C10 C11 -64.8(2)
C2 C1 C10 C11 60.1(2)
C20 C1 C10 C11 176.59(17)
C1 C10 C11 C16 88.7(2)
C1 C10 C11 C12 -88.1(2)
O30 C13 C14 O40 1.0(3)
C12 C13 C14 O40 -179.14(18)
O30 C13 C14 C15 -179.63(18)
C12 C13 C14 C15 0.2(3)
C6 C1 C20 C21 70.2(2)
C2 C1 C20 C21 -54.6(2)
C10 C1 C20 C21 -172.05(18)
C1 C20 C21 C22 102.5(3)
C1 C20 C21 C23 -75.1(2)
C22 C21 C23 C28 142.5(3)
C20 C21 C23 C28 -39.9(3)
C22 C21 C23 C24 -36.6(3)
C20 C21 C23 C24 141.0(2)
C24 C25 C26 C27 -0.2(3)
Cl25 C25 C26 C27 -179.91(18)
C24 C25 C26 Cl26 179.80(17)
Cl25 C25 C26 Cl26 0.0(3)
O30 C13 C12 C11 -179.35(19)
C14 C13 C12 C11 0.8(3)
C16 C11 C12 C13 -1.2(3)
C10 C11 C12 C13 175.68(18)
O40 C14 C15 C16 178.45(19)
C13 C14 C15 C16 -0.8(3)
C12 C11 C16 C15 0.6(3)
C10 C11 C16 C15 -176.25(19)
C14 C15 C16 C11 0.4(3)
C26 C25 C24 C23 -0.2(3)
Cl25 C25 C24 C23 179.53(17)
C28 C23 C24 C25 0.2(3)
C21 C23 C24 C25 179.3(2)
C24 C23 C28 C27 0.1(3)
C21 C23 C28 C27 -178.9(2)
C25 C26 C27 C28 0.5(3)
Cl26 C26 C27 C28 -179.42(18)
C23 C28 C27 C26 -0.5(4)
O2 C2 N3 C4 178.5(2)
C1 C2 N3 C4 -0.1(3)
O2 C2 N3 C3 -0.2(3)
C1 C2 N3 C3 -178.8(2)
O4 C4 N3 C2 -175.2(2)
N5 C4 N3 C2 5.5(3)
O4 C4 N3 C3 3.5(3)
N5 C4 N3 C3 -175.8(2)
O6 C6 N5 C4 178.4(2)
C1 C6 N5 C4 -2.6(3)
O6 C6 N5 C5 -4.4(3)
C1 C6 N5 C5 174.52(19)
O4 C4 N5 C6 176.6(2)
N3 C4 N5 C6 -4.0(3)
O4 C4 N5 C5 -0.5(3)
N3 C4 N5 C5 178.82(19)
C12 C13 O30 C31 14.4(3)
C14 C13 O30 C31 -165.73(19)
C15 C14 O40 C41 6.8(3)
C13 C14 O40 C41 -173.93(19)

loop_
_cod_related_entry_id
_cod_related_entry_database
_cod_related_entry_code
1 ChemSpider 21149868
